data_7212782
loop_
_publ_author_name
'Prasad, Kavirayani R.'
'Chandrakumar, Appayee'
'Dikundwar, Amol G.'
'Guru Row, T. N.'

_publ_section_title
;
 Polymorphism in a TADDOL analogue induced by the presence of a chiral
 impurity
;
_journal_issue 11
_journal_name_full CrystEngComm
_journal_page_first 3452
_journal_paper_doi 10.1039/c0ce00103a
_journal_volume 12
_journal_year 2010
_chemical_absolute_configuration unk
_chemical_compound_source 'see text'
_chemical_formula_moiety 'C21 H26 O4'
_chemical_formula_sum 'C21 H26 O4'
_chemical_formula_weight 342.42
_chemical_name_common 'TADDOL FORM B'
_chemical_name_systematic 'TADDOL FORM B'
_space_group_IT_number 4
_symmetry_cell_setting monoclinic
_symmetry_Int_Tables_number 4
_symmetry_space_group_name_Hall 'P 2yb'
_symmetry_space_group_name_H-M 'P 1 21 1'
_atom_sites_solution_hydrogens geom
_atom_sites_solution_primary direct
_atom_sites_solution_secondary difmap
_cell_angle_alpha 90
_cell_angle_beta 110.599(3)
_cell_angle_gamma 90
_cell_formula_units_Z 2
_cell_length_a 10.882(2)
_cell_length_b 7.4911(15)
_cell_length_c 12.618(3)
_cell_measurement_reflns_used 3247
_cell_measurement_temperature 293(1)
_cell_measurement_theta_max 24.7
_cell_measurement_theta_min 1.7
_cell_volume 962.8(3)
_computing_cell_refinement Apex2
_computing_data_collection 'Bruker kappa Apex2'
_computing_data_reduction SAINT32
_computing_molecular_graphics 'Ortep-3 (Farrugia, 1997) and CAMERON (Watkin et al., 1993)'
_computing_publication_material 'WinGX (Farrugia, 1999)'
_computing_structure_refinement 'SHELXL97 (Sheldrick, 2008)'
_computing_structure_solution 'SHELXS97 (Sheldrick, 2008)'
_diffrn_ambient_temperature 293(1)
_diffrn_measured_fraction_theta_full 0.997
_diffrn_measured_fraction_theta_max 0.997
_diffrn_measurement_device_type 'Brucker kappa apex2 CCD area detector'
_diffrn_measurement_method '\f and \w scans'
_diffrn_radiation_monochromator graphite
_diffrn_radiation_probe x-ray
_diffrn_radiation_source 'fine-focus sealed tube'
_diffrn_radiation_type MoK\a
_diffrn_radiation_wavelength 0.71073
_diffrn_reflns_av_R_equivalents 0.0175
_diffrn_reflns_av_sigmaI/netI 0.0248
_diffrn_reflns_limit_h_max 12
_diffrn_reflns_limit_h_min -12
_diffrn_reflns_limit_k_max 8
_diffrn_reflns_limit_k_min -8
_diffrn_reflns_limit_l_max 14
_diffrn_reflns_limit_l_min -14
_diffrn_reflns_number 6788
_diffrn_reflns_reduction_process
;
;
_diffrn_reflns_theta_full 24.71
_diffrn_reflns_theta_max 24.71
_diffrn_reflns_theta_min 1.72
_exptl_absorpt_coefficient_mu 0.081
_exptl_absorpt_correction_T_max 0.9841
_exptl_absorpt_correction_T_min 0.9685
_exptl_absorpt_correction_type multi-scan
_exptl_absorpt_process_details 'Apex2 (Bruker)'
_exptl_crystal_colour ' colourless'
_exptl_crystal_density_diffrn 1.181
_exptl_crystal_density_method 'Not Measured'
_exptl_crystal_description needle
_exptl_crystal_F_000 368
_exptl_crystal_size_max 0.4
_exptl_crystal_size_mid 0.2
_exptl_crystal_size_min 0.2
_refine_diff_density_max 0.118
_refine_diff_density_min -0.105
_refine_diff_density_rms 0.022
_refine_ls_abs_structure_details 'Flack H D (1983), Acta Cryst. A39, 876-881'
_refine_ls_abs_structure_Flack -0.4(10)
_refine_ls_extinction_method none
_refine_ls_goodness_of_fit_ref 1.057
_refine_ls_hydrogen_treatment constr
_refine_ls_matrix_type full
_refine_ls_number_parameters 232
_refine_ls_number_reflns 3247
_refine_ls_number_restraints 1
_refine_ls_restrained_S_all 1.057
_refine_ls_R_factor_all 0.0398
_refine_ls_R_factor_gt 0.0342
_refine_ls_shift/su_max 0.000
_refine_ls_shift/su_mean 0.000
_refine_ls_structure_factor_coef Fsqd
_refine_ls_weighting_details 'calc w=1/[\s^2^(Fo^2^)+(0.0385P)^2^+0.0673P] where P=(Fo^2^+2Fc^2^)/3'
_refine_ls_weighting_scheme calc
_refine_ls_wR_factor_gt 0.0784
_refine_ls_wR_factor_ref 0.0815
_reflns_number_gt 2920
_reflns_number_total 3247
_reflns_threshold_expression >2sigma(I)
_cod_data_source_file c0ce00103a.txt
_cod_data_source_block ackcon_m
_cod_depositor_comments
;
The following automatic conversions were performed:

'_symmetry_cell_setting' value 'Monoclinic' changed to 'monoclinic'
according to /home/saulius/struct/CIF-dictionaries/cif_core.dic
dictionary named 'cif_core.dic' version 2.4.2 from 2011-04-26.

Automatic conversion script
Id: cif_fix_values 1891 2012-01-12 08:04:46Z andrius 
;
_cod_original_cell_volume 962.9(3)
_cod_original_sg_symbol_H-M 'P 21'
_cod_database_code 7212782

loop_
_symmetry_equiv_pos_site_id
_symmetry_equiv_pos_as_xyz
1 x,y,z
2 -x,1/2+y,-z

loop_
_atom_site_label
_atom_site_type_symbol
_atom_site_fract_x
_atom_site_fract_y
_atom_site_fract_z
_atom_site_U_iso_or_equiv
_atom_site_adp_type
_atom_site_occupancy
_atom_site_symmetry_multiplicity
_atom_site_calc_flag
_atom_site_refinement_flags
O1 O 0.33858(10) 0.14662(17) 0.84372(9) 0.0477(3) Uani 1 1 d .
O2 O 0.23924(11) 0.39144(17) 0.88291(9) 0.0499(3) Uani 1 1 d .
O4 O 0.00502(13) 0.3883(2) 0.59530(9) 0.0575(4) Uani 1 1 d .
H4 H -0.0490 0.4630 0.5601 0.086 Uiso 1 1 calc R
O3 O 0.15227(12) 0.14687(19) 0.54130(10) 0.0574(3) Uani 1 1 d .
H3 H 0.1019 0.2232 0.5488 0.086 Uiso 1 1 calc R
C6 C 0.27037(16) 0.1461(3) 0.63977(13) 0.0450(4) Uani 1 1 d .
C2 C 0.22854(16) 0.1813(2) 0.74318(14) 0.0417(4) Uani 1 1 d .
H2 H 0.1568 0.1000 0.7402 0.050 Uiso 1 1 calc R
C7 C 0.3257(2) -0.0412(3) 0.64505(19) 0.0633(6) Uani 1 1 d .
H7B H 0.2629 -0.1263 0.6517 0.095 Uiso 1 1 calc R
H7C H 0.4053 -0.0510 0.7095 0.095 Uiso 1 1 calc R
H7A H 0.3440 -0.0647 0.5773 0.095 Uiso 1 1 calc R
C16 C -0.03771(16) 0.3084(2) 0.76613(14) 0.0448(4) Uani 1 1 d .
C21 C -0.04613(18) 0.3498(3) 0.87064(16) 0.0551(5) Uani 1 1 d .
H21 H -0.0053 0.4523 0.9085 0.066 Uiso 1 1 calc R
C3 C 0.19024(16) 0.3718(2) 0.76235(13) 0.0426(4) Uani 1 1 d .
H3A H 0.2381 0.4546 0.7308 0.051 Uiso 1 1 calc R
C15 C 0.49542(18) 0.2923(3) 0.70402(16) 0.0566(5) Uani 1 1 d .
H15 H 0.5237 0.2085 0.7620 0.068 Uiso 1 1 calc R
C1 C 0.31991(17) 0.2415(3) 0.93364(14) 0.0481(5) Uani 1 1 d .
C4 C 0.2485(2) 0.1258(3) 0.99182(17) 0.0671(6) Uani 1 1 d .
H4C H 0.2310 0.1940 1.0493 0.101 Uiso 1 1 calc R
H4B H 0.3021 0.0247 1.0258 0.101 Uiso 1 1 calc R
H4A H 0.1672 0.0852 0.9372 0.101 Uiso 1 1 calc R
C11 C 0.3291(2) 0.4130(3) 0.54328(16) 0.0571(5) Uani 1 1 d .
H11 H 0.2440 0.4115 0.4909 0.069 Uiso 1 1 calc R
C17 C -0.10025(18) 0.1552(3) 0.71244(17) 0.0579(5) Uani 1 1 d .
H17 H -0.0968 0.1245 0.6421 0.070 Uiso 1 1 calc R
C8 C 0.04296(18) 0.4225(2) 0.71497(14) 0.0461(4) Uani 1 1 d .
C12 C 0.4160(2) 0.5417(3) 0.5346(2) 0.0701(6) Uani 1 1 d .
H12 H 0.3886 0.6267 0.4774 0.084 Uiso 1 1 calc R
C10 C 0.36648(17) 0.2865(3) 0.62842(14) 0.0439(4) Uani 1 1 d .
C9 C 0.0288(2) 0.6210(3) 0.73363(17) 0.0640(6) Uani 1 1 d .
H9A H 0.0727 0.6882 0.6927 0.096 Uiso 1 1 calc R
H9C H 0.0674 0.6476 0.8129 0.096 Uiso 1 1 calc R
H9B H -0.0626 0.6523 0.7070 0.096 Uiso 1 1 calc R
C18 C -0.1678(2) 0.0471(3) 0.7620(2) 0.0740(6) Uani 1 1 d .
H18 H -0.2089 -0.0557 0.7249 0.089 Uiso 1 1 calc R
C13 C 0.5423(2) 0.5446(3) 0.6100(2) 0.0707(6) Uani 1 1 d .
H13 H 0.6009 0.6309 0.6037 0.085 Uiso 1 1 calc R
C20 C -0.1139(2) 0.2416(4) 0.91909(19) 0.0672(6) Uani 1 1 d .
H20 H -0.1183 0.2718 0.9892 0.081 Uiso 1 1 calc R
C14 C 0.5819(2) 0.4202(4) 0.69432(18) 0.0667(6) Uani 1 1 d .
H14 H 0.6676 0.4218 0.7455 0.080 Uiso 1 1 calc R
C5 C 0.4518(2) 0.3058(3) 1.0128(2) 0.0799(7) Uani 1 1 d .
H5A H 0.4953 0.3705 0.9706 0.120 Uiso 1 1 calc R
H5B H 0.5044 0.2052 1.0491 0.120 Uiso 1 1 calc R
H5C H 0.4394 0.3827 1.0692 0.120 Uiso 1 1 calc R
C19 C -0.1748(2) 0.0903(3) 0.8655(2) 0.0735(7) Uani 1 1 d .
H19 H -0.2204 0.0175 0.8986 0.088 Uiso 1 1 calc R

loop_
_atom_site_aniso_label
_atom_site_aniso_U_11
_atom_site_aniso_U_22
_atom_site_aniso_U_33
_atom_site_aniso_U_23
_atom_site_aniso_U_13
_atom_site_aniso_U_12
O1 0.0466(6) 0.0502(7) 0.0415(6) 0.0040(6) 0.0095(5) 0.0086(6)
O2 0.0573(7) 0.0473(7) 0.0372(6) -0.0049(6) 0.0069(5) 0.0045(6)
O4 0.0671(9) 0.0654(9) 0.0332(6) 0.0060(6) 0.0092(6) 0.0217(7)
O3 0.0563(7) 0.0618(9) 0.0454(7) -0.0158(7) 0.0072(6) -0.0019(7)
C6 0.0480(9) 0.0434(10) 0.0393(9) -0.0044(8) 0.0100(8) 0.0033(9)
C2 0.0413(9) 0.0388(10) 0.0411(9) 0.0028(7) 0.0098(7) -0.0009(8)
C7 0.0738(15) 0.0496(12) 0.0682(13) -0.0062(10) 0.0272(11) 0.0063(10)
C16 0.0395(9) 0.0502(11) 0.0397(9) 0.0012(8) 0.0076(7) 0.0113(8)
C21 0.0550(11) 0.0613(13) 0.0461(10) -0.0010(9) 0.0143(9) 0.0112(10)
C3 0.0493(10) 0.0409(10) 0.0356(9) 0.0012(8) 0.0124(7) -0.0024(8)
C15 0.0512(11) 0.0687(13) 0.0500(11) 0.0099(10) 0.0181(9) 0.0057(11)
C1 0.0471(10) 0.0498(12) 0.0406(9) 0.0023(8) 0.0068(8) 0.0054(9)
C4 0.0752(13) 0.0712(15) 0.0593(12) 0.0167(11) 0.0290(11) 0.0099(12)
C11 0.0594(11) 0.0594(13) 0.0495(10) 0.0079(10) 0.0153(9) 0.0070(10)
C17 0.0543(11) 0.0620(13) 0.0550(11) -0.0058(11) 0.0161(9) -0.0007(11)
C8 0.0521(10) 0.0455(11) 0.0364(9) 0.0015(8) 0.0104(8) 0.0101(8)
C12 0.0861(16) 0.0586(14) 0.0697(14) 0.0155(11) 0.0326(12) 0.0041(13)
C10 0.0498(10) 0.0456(10) 0.0385(9) -0.0040(8) 0.0183(8) 0.0052(8)
C9 0.0788(14) 0.0515(12) 0.0581(12) 0.0047(10) 0.0195(10) 0.0173(11)
C18 0.0661(14) 0.0643(15) 0.0882(17) 0.0010(13) 0.0229(12) -0.0079(12)
C13 0.0780(15) 0.0692(15) 0.0759(15) -0.0028(13) 0.0409(13) -0.0163(13)
C20 0.0675(13) 0.0829(17) 0.0552(12) 0.0148(12) 0.0265(11) 0.0205(13)
C14 0.0529(12) 0.0872(17) 0.0615(12) -0.0008(13) 0.0221(10) -0.0101(12)
C5 0.0596(13) 0.0821(17) 0.0750(15) -0.0152(13) -0.0052(11) -0.0021(13)
C19 0.0644(14) 0.0784(18) 0.0844(17) 0.0241(14) 0.0347(13) 0.0101(13)

loop_
_atom_type_symbol
_atom_type_description
_atom_type_scat_dispersion_real
_atom_type_scat_dispersion_imag
_atom_type_scat_source
O O 0.0106 0.0060 'International Tables Vol C Tables 4.2.6.8 and 6.1.1.4'
H H 0.0000 0.0000 'International Tables Vol C Tables 4.2.6.8 and 6.1.1.4'
C C 0.0033 0.0016 'International Tables Vol C Tables 4.2.6.8 and 6.1.1.4'

loop_
_geom_angle_atom_site_label_1
_geom_angle_atom_site_label_2
_geom_angle_atom_site_label_3
_geom_angle
C1 O1 C2 108.01(12)
C1 O2 C3 109.59(13)
C8 O4 H4 109.5
C6 O3 H3 109.5
O3 C6 C7 105.16(15)
O3 C6 C10 110.47(14)
C7 C6 C10 111.50(15)
O3 C6 C2 106.79(13)
C7 C6 C2 110.48(15)
C10 C6 C2 112.11(14)
O1 C2 C3 102.65(13)
O1 C2 C6 108.32(13)
C3 C2 C6 117.99(15)
O1 C2 H2 109.2
C3 C2 H2 109.2
C6 C2 H2 109.2
C6 C7 H7B 109.5
C6 C7 H7C 109.5
H7B C7 H7C 109.5
C6 C7 H7A 109.5
H7B C7 H7A 109.5
H7C C7 H7A 109.5
C17 C16 C21 117.68(18)
C17 C16 C8 121.06(16)
C21 C16 C8 121.20(17)
C20 C21 C16 121.0(2)
C20 C21 H21 119.5
C16 C21 H21 119.5
O2 C3 C2 104.10(13)
O2 C3 C8 109.45(13)
C2 C3 C8 118.09(14)
O2 C3 H3A 108.3
C2 C3 H3A 108.3
C8 C3 H3A 108.3
C14 C15 C10 121.03(19)
C14 C15 H15 119.5
C10 C15 H15 119.5
O1 C1 O2 105.94(13)
O1 C1 C5 108.68(16)
O2 C1 C5 109.65(17)
O1 C1 C4 110.14(16)
O2 C1 C4 109.13(15)
C5 C1 C4 113.06(18)
C1 C4 H4C 109.5
C1 C4 H4B 109.5
H4C C4 H4B 109.5
C1 C4 H4A 109.5
H4C C4 H4A 109.5
H4B C4 H4A 109.5
C12 C11 C10 121.2(2)
C12 C11 H11 119.4
C10 C11 H11 119.4
C18 C17 C16 120.8(2)
C18 C17 H17 119.6
C16 C17 H17 119.6
O4 C8 C9 109.19(15)
O4 C8 C16 110.43(15)
C9 C8 C16 112.23(16)
O4 C8 C3 103.70(13)
C9 C8 C3 109.12(16)
C16 C8 C3 111.81(13)
C13 C12 C11 120.3(2)
C13 C12 H12 119.9
C11 C12 H12 119.9
C11 C10 C15 117.45(19)
C11 C10 C6 121.47(17)
C15 C10 C6 121.08(16)
C8 C9 H9A 109.5
C8 C9 H9C 109.5
H9A C9 H9C 109.5
C8 C9 H9B 109.5
H9A C9 H9B 109.5
H9C C9 H9B 109.5
C19 C18 C17 120.6(2)
C19 C18 H18 119.7
C17 C18 H18 119.7
C14 C13 C12 119.6(2)
C14 C13 H13 120.2
C12 C13 H13 120.2
C19 C20 C21 120.8(2)
C19 C20 H20 119.6
C21 C20 H20 119.6
C13 C14 C15 120.4(2)
C13 C14 H14 119.8
C15 C14 H14 119.8
C1 C5 H5A 109.5
C1 C5 H5B 109.5
H5A C5 H5B 109.5
C1 C5 H5C 109.5
H5A C5 H5C 109.5
H5B C5 H5C 109.5
C20 C19 C18 119.1(2)
C20 C19 H19 120.4
C18 C19 H19 120.4

loop_
_geom_bond_atom_site_label_1
_geom_bond_atom_site_label_2
_geom_bond_distance
O1 C1 1.413(2)
O1 C2 1.4289(19)
O2 C1 1.431(2)
O2 C3 1.4316(19)
O4 C8 1.441(2)
O4 H4 0.8200
O3 C6 1.439(2)
O3 H3 0.8200
C6 C7 1.519(3)
C6 C10 1.525(3)
C6 C2 1.548(2)
C2 C3 1.530(2)
C2 H2 0.9800
C7 H7B 0.9600
C7 H7C 0.9600
C7 H7A 0.9600
C16 C17 1.384(3)
C16 C21 1.389(2)
C16 C8 1.522(2)
C21 C20 1.375(3)
C21 H21 0.9300
C3 C8 1.548(2)
C3 H3A 0.9800
C15 C14 1.378(3)
C15 C10 1.392(3)
C15 H15 0.9300
C1 C5 1.510(3)
C1 C4 1.515(3)
C4 H4C 0.9600
C4 H4B 0.9600
C4 H4A 0.9600
C11 C12 1.381(3)
C11 C10 1.382(3)
C11 H11 0.9300
C17 C18 1.382(3)
C17 H17 0.9300
C8 C9 1.521(3)
C12 C13 1.369(3)
C12 H12 0.9300
C9 H9A 0.9600
C9 H9C 0.9600
C9 H9B 0.9600
C18 C19 1.373(3)
C18 H18 0.9300
C13 C14 1.365(3)
C13 H13 0.9300
C20 C19 1.367(3)
C20 H20 0.9300
C14 H14 0.9300
C5 H5A 0.9600
C5 H5B 0.9600
C5 H5C 0.9600
C19 H19 0.9300

loop_
_geom_torsion_atom_site_label_1
_geom_torsion_atom_site_label_2
_geom_torsion_atom_site_label_3
_geom_torsion_atom_site_label_4
_geom_torsion
C1 O1 C2 C3 31.84(17)
C1 O1 C2 C6 157.37(14)
O3 C6 C2 O1 168.67(14)
C7 C6 C2 O1 54.83(19)
C10 C6 C2 O1 -70.20(17)
O3 C6 C2 C3 -75.40(19)
C7 C6 C2 C3 170.76(16)
C10 C6 C2 C3 45.73(19)
C17 C16 C21 C20 0.2(3)
C8 C16 C21 C20 -176.84(16)
C1 O2 C3 C2 9.24(17)
C1 O2 C3 C8 136.37(15)
O1 C2 C3 O2 -24.57(16)
C6 C2 C3 O2 -143.53(13)
O1 C2 C3 C8 -146.13(14)
C6 C2 C3 C8 94.91(18)
C2 O1 C1 O2 -26.90(17)
C2 O1 C1 C5 -144.65(17)
C2 O1 C1 C4 90.98(16)
C3 O2 C1 O1 10.00(17)
C3 O2 C1 C5 127.10(17)
C3 O2 C1 C4 -108.56(17)
C21 C16 C17 C18 -0.4(3)
C8 C16 C17 C18 176.68(18)
C17 C16 C8 O4 20.8(2)
C21 C16 C8 O4 -162.25(15)
C17 C16 C8 C9 142.85(17)
C21 C16 C8 C9 -40.2(2)
C17 C16 C8 C3 -94.15(19)
C21 C16 C8 C3 82.83(19)
O2 C3 C8 O4 -177.14(14)
C2 C3 C8 O4 -58.36(19)
O2 C3 C8 C9 66.58(18)
C2 C3 C8 C9 -174.64(16)
O2 C3 C8 C16 -58.16(18)
C2 C3 C8 C16 60.62(19)
C10 C11 C12 C13 0.9(3)
C12 C11 C10 C15 -0.9(3)
C12 C11 C10 C6 178.86(18)
C14 C15 C10 C11 0.4(3)
C14 C15 C10 C6 -179.38(18)
O3 C6 C10 C11 10.7(2)
C7 C6 C10 C11 127.21(19)
C2 C6 C10 C11 -108.32(18)
O3 C6 C10 C15 -169.61(16)
C7 C6 C10 C15 -53.1(2)
C2 C6 C10 C15 71.4(2)
C16 C17 C18 C19 0.3(3)
C11 C12 C13 C14 -0.4(4)
C16 C21 C20 C19 0.0(3)
C12 C13 C14 C15 -0.1(4)
C10 C15 C14 C13 0.1(3)
C21 C20 C19 C18 -0.1(3)
C17 C18 C19 C20 -0.1(3)
